data_2300528
loop_
_publ_author_name
'Smith, D.L.'
'Maskasky, J.E.'
'Spaulding, L.R.'

_publ_section_title
;
 Polymorphism in silver thiocyanate. Preparation of a new phase and its
 characterization by X-ray powder diffraction
;
_journal_name_full 'Journal of Applied Crystallography'
_journal_page_first 488
_journal_page_last 492
_journal_volume 15
_journal_year 1982
_chemical_formula_sum 'C Ag N S'
_chemical_name_systematic 'Ag S C N'
_space_group_IT_number 58
_symmetry_space_group_name_Hall '-P 2n 2'
_symmetry_space_group_name_H-M 'P m n n'
_cell_angle_alpha 90
_cell_angle_beta 90
_cell_angle_gamma 90
_cell_formula_units_Z 4
_cell_length_a 4.083
_cell_length_b 7.043
_cell_length_c 11.219
_cell_volume 322.620
_citation_journal_id_ASTM JACGAR
_cod_data_source_file Smith_JACGAR_1982_915.cif
_cod_data_source_block C1Ag1N1S1
_cod_original_cell_volume 322.62
_cod_original_sg_symbol_Hall '-P 2 2n (z,x,y)'
_cod_original_formula_sum 'C1 Ag1 N1 S1'
_cod_database_code 2300528

loop_
_symmetry_equiv_pos_as_xyz
x,y,z
x,-y,-z
-x+1/2,y+1/2,-z+1/2
-x+1/2,-y+1/2,z+1/2
-x,-y,-z
-x,y,z
x-1/2,-y-1/2,z-1/2
x-1/2,y-1/2,-z-1/2

loop_
_atom_site_label
_atom_site_type_symbol
_atom_site_fract_x
_atom_site_fract_y
_atom_site_fract_z
_atom_site_occupancy
_atom_site_U_iso_or_equiv
S1 S-2 0 0.525 0.239 1 0.0
C1 C+4 0 0.656 0.106 1 0.0
N1 N-3 0 0.758 0.029 1 0.0
Ag1 Ag+1 0 0.1718 0.1434 1 0.0
